data_7200622
loop_
_publ_author_name
'Dittrich, Birger'
'Warren, John E.'
'Fabbiani, Francesca P. A.'
'Morgenroth, Wolfgang'
'Corry, Ben'

_publ_section_title
;
 Temperature dependence of rotational disorder in a non-standard amino
 acid from X-ray crystallography and molecular dynamics simulation
;
_journal_issue 15
_journal_name_full 'Physical Chemistry Chemical Physics'
_journal_page_first 2601
_journal_page_last 2609
_journal_paper_doi 10.1039/b819157c
_journal_volume 11
_journal_year 2009
_chemical_absolute_configuration syn
_chemical_compound_source 'Sigma Aldrich'
_chemical_formula_moiety 'C5 H12 N O2, Cl'
_chemical_formula_sum 'C5 H12 Cl N O2'
_chemical_formula_weight 153.61
_chemical_name_common 'O-methyl-2-aminoisobutyric acid hydrochloride'
_chemical_name_systematic 'O-methyl-2-aminoisobutyric acid hydrochloride'
_space_group_IT_number 61
_symmetry_cell_setting orthorhombic
_symmetry_Int_Tables_number 61
_symmetry_space_group_name_Hall '-P 2ac 2ab'
_symmetry_space_group_name_H-M 'P b c a'
_audit_conform_dict_location ftp://ftp.iucr.org/pub/cif_core.dic
_audit_conform_dict_name cif_core.dic
_audit_conform_dict_version 2.2
_audit_creation_date 2008-02-13T13:31:42-00:00
_audit_creation_method 'XD routine XDCIF'
_cell_angle_alpha 90
_cell_angle_beta 90
_cell_angle_gamma 90
_cell_formula_units_Z 8
_cell_length_a 8.553(2)
_cell_length_b 8.713(3)
_cell_length_c 22.141(2)
_cell_measurement_reflns_used 3103
_cell_measurement_temperature 30
_cell_measurement_theta_max 25.0
_cell_measurement_theta_min 3.0
_cell_measurement_wavelength 0.5166
_cell_volume 1650.0(7)
_computing_cell_refinement 'XDS (Kabsch, 2006)'
_computing_data_reduction 'XDS (Kabsch, 2006'
_computing_molecular_graphics 'Koritsanszky et al, (2003)'
_computing_publication_material 'Koritsanszky et al, (2003)'
_computing_structure_refinement 'Koritsanszky et al, (2003)'
_computing_structure_solution 'SHELXS (Sheldrick, 1997)'
_diffrn_ambient_temperature 10
_diffrn_detector CCD-plate
_diffrn_measured_fraction_theta_full 0.99
_diffrn_measured_fraction_theta_max 0.99
_diffrn_measurement_device 'four circle diffractometer'
_diffrn_measurement_device_type
;
Huber 4-circle diffractometer (vertical diffraction geometry)
;
_diffrn_measurement_method '\f scans'
_diffrn_radiation_monochromator 'Si (111)'
_diffrn_radiation_probe x-ray
_diffrn_radiation_wavelength 0.5166
_diffrn_reflns_av_R_equivalents 0.0993
_diffrn_reflns_limit_h_max 14
_diffrn_reflns_limit_h_min -14
_diffrn_reflns_limit_k_max 14
_diffrn_reflns_limit_k_min -14
_diffrn_reflns_limit_l_max 36
_diffrn_reflns_limit_l_min -36
_diffrn_reflns_number 26274
_diffrn_reflns_theta_full 25.0
_diffrn_reflns_theta_max 26.15
_diffrn_reflns_theta_min 1
_diffrn_source synchrotron
_exptl_absorpt_coefficient_mu 0.164
_exptl_absorpt_correction_T_max 0.7466
_exptl_absorpt_correction_T_min 0.6864
_exptl_absorpt_correction_type empirical
_exptl_absorpt_process_details 'sadabs (Sheldrick, 2007)'
_exptl_crystal_colour colorless
_exptl_crystal_density_diffrn 1.2367
_exptl_crystal_density_meas ?
_exptl_crystal_density_method .
_exptl_crystal_description plate
_exptl_crystal_F_000 656.0
_exptl_crystal_size_max 0.40
_exptl_crystal_size_mid 0.33
_exptl_crystal_size_min 0.11
_refine_diff_density_max 0.345
_refine_diff_density_min -0.720
_refine_diff_density_rms 0.080
_refine_ls_abs_structure_details 'Structure is centrosymmetric'
_refine_ls_extinction_method none
_refine_ls_goodness_of_fit_ref 1.4058
_refine_ls_hydrogen_treatment constr
_refine_ls_matrix_type full
_refine_ls_number_constraints 0
_refine_ls_number_parameters 82
_refine_ls_number_reflns 2977
_refine_ls_number_restraints 0
_refine_ls_R_factor_all 0.0668
_refine_ls_R_factor_gt 0.035
_refine_ls_shift/su_max 0
_refine_ls_structure_factor_coef F
_refine_ls_weighting_details
;
calc w1 = 1/[s^2^(Fo)]
;
_refine_ls_weighting_scheme calc
_refine_ls_wR_factor_ref 0.0422
_reflns_number_gt 2977
_reflns_number_total 4257
_reflns_threshold_expression F>3u(F)
_cod_data_source_file B819157C.txt
_cod_data_source_block 10K
_cod_depositor_comments
;
The following automatic conversions were performed:
'_diffrn_radiation_probe' value 'X-ray' changed to 'x-ray' according to
'/home/saulius/struct/CIF-dictionaries/cif_core.dic' dictionary named
'cif_core.dic' version 2.4.1 from 2010-06-29.

Automatic conversion script
Id: cif_fix_enum 1527 2010-12-29 10:47:43Z saulius 
;
_cod_original_sg_symbol_H-M Pbca
_cod_database_code 7200622

loop_
_symmetry_equiv_pos_as_xyz
+X,+Y,+Z
1/2-X,-Y,1/2+Z
1/2+X,1/2-Y,-Z
-X,1/2+Y,1/2-Z
-X,-Y,-Z
1/2+X,+Y,1/2-Z
1/2-X,1/2+Y,+Z
+X,1/2-Y,1/2+Z

loop_
_atom_local_axes_label
_atom_local_axes_atom0
_atom_local_axes_ax1
_atom_local_axes_atom1
_atom_local_axes_atom2
_atom_local_axes_ax2
CL(1) DUM0 Z CL(1) O(1) Y
O(1) DUM1 Z O(1) C(1) Y
O(2) DUM2 Z O(2) C(1) Y
N(1) C(2) Z N(1) H(1A) Y
C(1) O(1) X C(1) O(2) Y
C(2) N(1) Z C(2) C(1) X
C(3) C(2) Z C(3) H(3A) Y
C(4) C(2) Z C(4) H(4A) Y
C(5) O(1) Z C(5) H(5A) Y
H(1A) N(1) Z H(1A) C(2) Y
H(1B) N(1) Z H(1B) C(2) Y
H(1C) N(1) Z H(1C) C(2) Y
H(3A) C(3) Z H(3A) C(2) Y
H(3B) C(3) Z H(3B) C(2) Y
H(3C) C(3) Z H(3C) C(2) Y
H(4A) C(4) Z H(4A) C(2) Y
H(4B) C(4) Z H(4B) C(2) Y
H(4C) C(4) Z H(4C) C(2) Y
H(5A) C(5) Z H(5A) O(1) Y
H(5B) C(5) Z H(5B) O(1) Y
H(5C) C(5) Z H(5C) O(1) Y

loop_
_atom_site_aniso_label
_atom_site_aniso_U_11
_atom_site_aniso_U_22
_atom_site_aniso_U_33
_atom_site_aniso_U_23
_atom_site_aniso_U_13
_atom_site_aniso_U_12
CL(1) 0.00691(9) 0.00793(8) 0.01036(12) -0.00083(6) 0.00056(6) 0.00029(6)
O(1) 0.0130(3) 0.0235(3) 0.0097(4) 0.0013(3) 0.0001(2) -0.0025(3)
O(2) 0.0134(3) 0.0201(3) 0.0127(4) -0.0027(3) -0.0029(3) -0.0058(2)
N(1) 0.0067(3) 0.0080(3) 0.0105(4) -0.0002(2) 0.0006(2) -0.0006(2)
C(1) 0.0081(3) 0.0132(3) 0.0083(5) 0.0001(3) 0.0005(3) 0.0004(3)
C(2) 0.0059(3) 0.0081(3) 0.0090(5) 0.0001(2) 0.0000(3) -0.0005(2)
C(3) 0.0141(4) 0.0080(3) 0.0151(5) -0.0002(3) 0.0008(3) -0.0021(3)
C(4) 0.0055(3) 0.0167(4) 0.0133(5) 0.0015(3) 0.0001(3) 0.0008(3)
C(5) 0.0208(5) 0.0370(6) 0.0096(6) -0.0004(4) -0.0010(4) -0.0006(4)
H(1A) 0.0102 0.0272 0.0276 0.0013 0.0007 0.0034
H(1B) 0.0227 0.0247 0.0142 -0.0022 -0.0027 -0.0012
H(1C) 0.026 0.011 0.0286 -0.0013 0.0005 -0.0021
H(3A) 0.0266 0.0312 0.053 0.0011 -0.0037 0.0112
H(3B) 0.0411 0.0319 0.0403 0.0079 0.0142 -0.0139
H(3C) 0.0544 0.0336 0.0225 -0.0061 -0.01 -0.0053
H(4A) 0.0313 0.0551 0.0204 -0.0035 -0.0089 0.0026
H(4B) 0.0223 0.0525 0.0382 0.0147 0.0114 -0.0052
H(4C) 0.0369 0.0214 0.0523 -0.0049 0.0002 0.007
H(5A) 0.0644 0.0465 0.0348 -0.0107 -0.0028 0.001
H(5B) 0.049 0.0691 0.0297 0.0141 0.007 -0.0161
H(5C) 0.0278 0.0782 0.0364 0.0025 -0.0077 0.0049

loop_
_atom_site_label
_atom_site_fract_x
_atom_site_fract_y
_atom_site_fract_z
_atom_site_U_iso_or_equiv
_atom_site_occupancy
CL(1) 0.55239(2) 0.29327(2) 0.436610(10) 0.008 1
O(1) 1.01439(9) 0.26464(9) 0.28805(4) 0.015 1
O(2) 0.82711(8) 0.10287(8) 0.32005(4) 0.015 1
N(1) 0.89024(8) 0.14933(8) 0.43667(4) 0.008 1
C(1) 0.93290(10) 0.18930(10) 0.3298(1) 0.01 1
C(2) 0.99577(9) 0.22675(9) 0.39255(5) 0.008 1
C(3) 0.99140(10) 0.39920(10) 0.40440(10) 0.012 1
C(4) 1.15960(10) 0.15980(10) 0.39990(10) 0.012 1
C(5) 0.96710(10) 0.2394(2) 0.22640(10) 0.022 1
H(1A) 0.77707 0.18662 0.43388 0.022 1
H(1B) 0.92845 0.17496 0.47927 0.021 1
H(1C) 0.89202 0.03285 0.43094 0.022 1
H(3A) 0.87395 0.4444 0.39693 0.037 1
H(3B) 1.07499 0.45707 0.37495 0.038 1
H(3C) 1.03051 0.42028 0.4506 0.037 1
H(4A) 1.19631 0.18017 0.44639 0.036 1
H(4B) 1.24172 0.21751 0.36974 0.038 1
H(4C) 1.15606 0.03612 0.39213 0.037 1
H(5A) 0.97817 0.11707 0.21589 0.049 1
H(5B) 1.04046 0.31901 0.20074 0.049 1
H(5C) 0.84358 0.2701 0.22198 0.047 1

loop_
_geom_angle_atom_site_label_1
_geom_angle_atom_site_label_2
_geom_angle_atom_site_label_3
_geom_angle
_geom_angle_site_symmetry_1
_geom_angle_site_symmetry_2
_geom_angle_site_symmetry_3
_geom_angle_publ_flag
H(1A) N(1) H(1B) 106.78 1_555 1_555 1_555 yes
H(1A) N(1) H(1C) 108.77 1_555 1_555 1_555 yes
H(1B) N(1) H(1C) 109.03 1_555 1_555 1_555 yes
O(1) C(1) O(2) 125.52(6) 1_555 1_555 1_555 yes
O(1) C(1) C(2) 110.01(7) 1_555 1_555 1_555 yes
O(2) C(1) C(2) 124.38(9) 1_555 1_555 1_555 yes
C(1) C(2) C(3) 111.03(8) 1_555 1_555 1_555 yes
C(1) C(2) C(4) 109.77(8) 1_555 1_555 1_555 yes
C(3) C(2) C(4) 112.38(7) 1_555 1_555 1_555 yes
C(2) C(3) H(3A) 110.58 1_555 1_555 1_555 yes
C(2) C(3) H(3B) 109.61 1_555 1_555 1_555 yes
C(2) C(3) H(3C) 108.61 1_555 1_555 1_555 yes
H(3A) C(3) H(3B) 110.22 1_555 1_555 1_555 yes
H(3A) C(3) H(3C) 111.35 1_555 1_555 1_555 yes
H(3B) C(3) H(3C) 106.36 1_555 1_555 1_555 yes
C(2) C(4) H(4A) 107.57 1_555 1_555 1_555 yes
C(2) C(4) H(4B) 110.47 1_555 1_555 1_555 yes
C(2) C(4) H(4C) 109.58 1_555 1_555 1_555 yes
H(4A) C(4) H(4B) 108.47 1_555 1_555 1_555 yes
H(4A) C(4) H(4C) 108.47 1_555 1_555 1_555 yes
H(4B) C(4) H(4C) 112.14 1_555 1_555 1_555 yes
H(5A) C(5) H(5B) 117.20 1_555 1_555 1_555 yes
H(5A) C(5) H(5C) 107.60 1_555 1_555 1_555 yes
H(5B) C(5) H(5C) 110.57 1_555 1_555 1_555 yes

loop_
_geom_bond_atom_site_label_1
_geom_bond_atom_site_label_2
_geom_bond_distance
_geom_bond_site_symmetry_1
_geom_bond_site_symmetry_2
_geom_bond_publ_flag
O(1) C(1) 1.3302(12) 1_555 1_555 yes
O(2) C(1) 1.1966(11) 1_555 1_555 yes
N(1) H(1A) 1.0229 1_555 1_555 yes
N(1) H(1B) 1.0229 1_555 1_555 yes
N(1) H(1C) 1.0229 1_555 1_555 yes
C(1) C(2) 1.5260(14) 1_555 1_555 yes
C(2) C(3) 1.5262(11) 1_555 1_555 yes
C(2) C(4) 1.5266(12) 1_555 1_555 yes
C(3) H(3A) 1.0914 1_555 1_555 yes
C(3) H(3B) 1.0914 1_555 1_555 yes
C(3) H(3C) 1.0914 1_555 1_555 yes
C(4) H(4A) 1.0914 1_555 1_555 yes
C(4) H(4B) 1.0914 1_555 1_555 yes
C(4) H(4C) 1.0914 1_555 1_555 yes
C(5) H(5A) 1.0947 1_555 1_555 yes
C(5) H(5B) 1.0947 1_555 1_555 yes
C(5) H(5C) 1.0947 1_555 1_555 yes

loop_
_geom_torsion_atom_site_label_1
_geom_torsion_atom_site_label_2
_geom_torsion_atom_site_label_3
_geom_torsion_atom_site_label_4
_geom_torsion
_geom_torsion_site_symmetry_1
_geom_torsion_site_symmetry_2
_geom_torsion_site_symmetry_3
_geom_torsion_site_symmetry_4
_geom_torsion_publ_flag
C5 O1 C1 O2 0.94(14) . . . . no
C5 O1 C1 C2 179.94(9) . . . . no
O1 C1 C2 N1 175.17(7) . . . . no
O1 C1 C2 C3 57.10(10) . . . . no
O1 C1 C2 C4 -67.77(9) . . . . no
O2 C1 C2 N1 -5.82(11) . . . . no
O2 C1 C2 C3 -123.89(10) . . . . no
O2 C1 C2 C4 111.24(10) . . . . no
